data_4501077
loop_
_publ_author_name
'Stilinovi\'c, Vladimir'
'Kaitner, Branko'

_publ_section_title
;
 Hydrogen Bonding in Pyridinium Picrates: From Discrete Ion Pairs to 3D
 Networks
;
_journal_issue 9
_journal_name_full 'Crystal Growth &amp; Design'
_journal_page_first 4110
_journal_paper_doi 10.1021/cg200684x
_journal_volume 11
_journal_year 2011
_chemical_formula_moiety 'C6 H2 N3 O7, C5 H6 N2 Cl'
_chemical_formula_sum 'C11 H8 Cl N5 O7'
_chemical_formula_weight 357.67
_chemical_name_systematic
;
3-amino-2-chloropyridinium picrate
;
_space_group_IT_number 2
_symmetry_cell_setting triclinic
_symmetry_space_group_name_Hall '-P 1'
_symmetry_space_group_name_H-M 'P -1'
_atom_sites_solution_hydrogens geom
_atom_sites_solution_primary direct
_atom_sites_solution_secondary difmap
_audit_creation_date 2010-10-18T15:03:57-00:00
_audit_creation_method 'WinGX routine CIF_UPDATE'
_cell_angle_alpha 97.118(8)
_cell_angle_beta 106.610(8)
_cell_angle_gamma 91.114(7)
_cell_formula_units_Z 2
_cell_length_a 7.2883(6)
_cell_length_b 8.2345(8)
_cell_length_c 12.1565(12)
_cell_measurement_temperature 293(2)
_cell_volume 692.59(12)
_computing_cell_refinement
;
CrysAlis RED 170 (Oxford Diffraction Poland Sp., 2003)
;
_computing_data_collection
;
CrysAlis CCD 170 (Oxford Diffraction Poland Sp., 2003)
;
_computing_data_reduction
;
CrysAlis RED 170 (Oxford Diffraction Poland Sp., 2003)
;
_computing_molecular_graphics 'ORTEP-3 (Farrugia, 1997)'
_computing_publication_material
;
WinGX (Farrugia, 1999) 
;
_computing_structure_refinement 'SHELXL-97 (Sheldrick, 2008)'
_computing_structure_solution 'SHELXS-97 (Sheldrick, 2008)'
_diffrn_ambient_temperature 295(2)
_diffrn_measured_fraction_theta_full 0.96
_diffrn_measured_fraction_theta_max 0.96
_diffrn_measurement_device_type
;
Oxford Diffraction Xcalibur CCD
diffractometer
;
_diffrn_measurement_method 'omega scan'
_diffrn_radiation_monochromator graphite
_diffrn_radiation_source 'fine-focus sealed tube'
_diffrn_radiation_type MoK\a
_diffrn_radiation_wavelength 0.71073
_diffrn_reflns_av_R_equivalents 0.0112
_diffrn_reflns_av_unetI/netI 0.016
_diffrn_reflns_limit_h_max 8
_diffrn_reflns_limit_h_min -8
_diffrn_reflns_limit_k_max 5
_diffrn_reflns_limit_k_min -10
_diffrn_reflns_limit_l_max 14
_diffrn_reflns_limit_l_min -14
_diffrn_reflns_number 3914
_diffrn_reflns_theta_full 25.99
_diffrn_reflns_theta_max 25.99
_diffrn_reflns_theta_min 3.95
_exptl_absorpt_coefficient_mu 0.328
_exptl_absorpt_correction_type none
_exptl_crystal_colour orange
_exptl_crystal_density_diffrn 1.715
_exptl_crystal_density_method 'not measured'
_exptl_crystal_description plate
_exptl_crystal_F_000 364
_exptl_crystal_size_max 0.410
_exptl_crystal_size_mid 0.321
_exptl_crystal_size_min 0.101
_refine_diff_density_max 0.449
_refine_diff_density_min -0.27
_refine_diff_density_rms 0.05
_refine_ls_extinction_method none
_refine_ls_goodness_of_fit_ref 1.115
_refine_ls_hydrogen_treatment mixed
_refine_ls_matrix_type full
_refine_ls_number_parameters 229
_refine_ls_number_reflns 2598
_refine_ls_number_restraints 0
_refine_ls_restrained_S_all 1.115
_refine_ls_R_factor_all 0.048
_refine_ls_R_factor_gt 0.0413
_refine_ls_shift/su_max 0
_refine_ls_shift/su_mean 0
_refine_ls_structure_factor_coef Fsqd
_refine_ls_weighting_details 'calc w=1/[\s^2^(Fo^2^)+(0.0837P)^2^+0.1024P] where P=(Fo^2^+2Fc^2^)/3'
_refine_ls_weighting_scheme calc
_refine_ls_wR_factor_gt 0.1229
_refine_ls_wR_factor_ref 0.1269
_reflns_number_gt 2205
_reflns_number_total 2598
_reflns_threshold_expression >2sigma(I)
_cod_data_source_file cg200684x_si_002.cif
_cod_data_source_block 2-cl-3ampy
_cod_original_cell_volume 692.59(11)
_cod_original_sg_symbol_H-M 'P -1 '
_cod_database_code 4501077

loop_
_symmetry_equiv_pos_as_xyz
'x, y, z'
'-x, -y, -z'

loop_
_atom_site_label
_atom_site_type_symbol
_atom_site_fract_x
_atom_site_fract_y
_atom_site_fract_z
_atom_site_U_iso_or_equiv
_atom_site_adp_type
_atom_site_occupancy
_atom_site_symmetry_multiplicity
_atom_site_calc_flag
_atom_site_refinement_flags
Cl1 Cl 0.34058(8) 0.51476(6) 0.24835(4) 0.0502(2) Uani 1 1 d .
N4 N 0.6635(2) 0.58982(19) 0.40642(14) 0.0354(4) Uani 1 1 d .
C7 C 0.4792(3) 0.6197(2) 0.37568(15) 0.0326(4) Uani 1 1 d .
C8 C 0.4014(3) 0.7312(2) 0.44445(16) 0.0346(4) Uani 1 1 d .
C10 C 0.7236(3) 0.7779(3) 0.57422(18) 0.0425(5) Uani 1 1 d .
H10 H 0.8081 0.8327 0.6417 0.051 Uiso 1 1 calc R
C9 C 0.5344(3) 0.8094(2) 0.54618(17) 0.0397(5) Uani 1 1 d .
H9 H 0.4919 0.8847 0.5957 0.048 Uiso 1 1 calc R
C11 C 0.7913(3) 0.6655(2) 0.50342(17) 0.0403(4) Uani 1 1 d .
H11 H 0.9203 0.6429 0.522 0.048 Uiso 1 1 calc R
N5 N 0.2128(3) 0.7574(3) 0.41688(19) 0.0498(5) Uani 1 1 d .
H4 H 0.694(4) 0.511(4) 0.356(3) 0.071(8) Uiso 1 1 d .
H5A H 0.137(4) 0.727(3) 0.351(3) 0.063(8) Uiso 1 1 d .
H5B H 0.182(4) 0.845(4) 0.466(3) 0.078(9) Uiso 1 1 d .
C6 C 0.7590(2) 0.0785(2) 0.18041(15) 0.0290(4) Uani 1 1 d .
O1 O 0.7770(2) 0.32165(16) 0.30879(11) 0.0418(4) Uani 1 1 d .
C2 C 0.7941(3) 0.3371(2) 0.11522(16) 0.0327(4) Uani 1 1 d .
C1 C 0.7795(2) 0.2558(2) 0.21085(15) 0.0300(4) Uani 1 1 d .
C5 C 0.7490(2) -0.0046(2) 0.07510(15) 0.0322(4) Uani 1 1 d .
H5 H 0.729 -0.1181 0.0606 0.039 Uiso 1 1 calc R
C4 C 0.7696(3) 0.0860(2) -0.01048(15) 0.0324(4) Uani 1 1 d .
C3 C 0.7916(3) 0.2547(2) 0.00894(16) 0.0350(4) Uani 1 1 d .
H3 H 0.8047 0.3129 -0.0495 0.042 Uiso 1 1 calc R
N3 N 0.7421(2) -0.01816(19) 0.27014(14) 0.0363(4) Uani 1 1 d .
N2 N 0.7706(3) 0.0020(2) -0.12178(14) 0.0417(4) Uani 1 1 d .
N1 N 0.8147(3) 0.5152(2) 0.12715(16) 0.0471(5) Uani 1 1 d .
O7 O 0.8628(2) 0.0063(2) 0.36443(13) 0.0542(4) Uani 1 1 d .
O4 O 0.8137(2) 0.0806(2) -0.19039(13) 0.0532(4) Uani 1 1 d .
O2 O 0.8510(3) 0.59503(18) 0.22228(15) 0.0621(5) Uani 1 1 d .
O5 O 0.7267(3) -0.14556(19) -0.14261(15) 0.0708(6) Uani 1 1 d .
O3 O 0.8031(5) 0.5802(2) 0.04262(19) 0.1132(11) Uani 1 1 d .
O6 O 0.6066(2) -0.1174(2) 0.24710(15) 0.0593(4) Uani 1 1 d .

loop_
_atom_site_aniso_label
_atom_site_aniso_U_11
_atom_site_aniso_U_22
_atom_site_aniso_U_33
_atom_site_aniso_U_23
_atom_site_aniso_U_13
_atom_site_aniso_U_12
Cl1 0.0655(4) 0.0437(3) 0.0326(3) -0.0042(2) 0.0038(2) 0.0062(2)
N4 0.0508(9) 0.0288(7) 0.0307(8) 0.0036(6) 0.0181(7) 0.0101(7)
C7 0.0506(10) 0.0253(8) 0.0236(8) 0.0046(6) 0.0128(7) 0.0042(7)
C8 0.0497(10) 0.0282(8) 0.0324(9) 0.0078(7) 0.0205(8) 0.0068(7)
C10 0.0524(11) 0.0409(11) 0.0324(10) -0.0033(8) 0.0133(9) -0.0022(9)
C9 0.0552(12) 0.0344(9) 0.0337(10) -0.0013(8) 0.0222(9) 0.0045(8)
C11 0.0489(11) 0.0385(10) 0.0351(10) 0.0004(8) 0.0166(9) 0.0036(8)
N5 0.0500(11) 0.0564(12) 0.0429(11) 0.0025(9) 0.0146(9) 0.0139(9)
C6 0.0358(9) 0.0274(8) 0.0261(9) 0.0051(7) 0.0116(7) 0.0082(7)
O1 0.0642(9) 0.0355(7) 0.0266(7) -0.0011(5) 0.0156(6) 0.0179(6)
C2 0.0450(10) 0.0226(8) 0.0300(9) 0.0009(7) 0.0110(7) 0.0043(7)
C1 0.0346(9) 0.0279(8) 0.0265(9) 0.0014(7) 0.0080(7) 0.0084(7)
C5 0.0397(9) 0.0237(8) 0.0327(10) 0.0012(7) 0.0105(7) 0.0050(7)
C4 0.0413(9) 0.0307(9) 0.0238(9) -0.0021(7) 0.0097(7) 0.0050(7)
C3 0.0486(10) 0.0307(9) 0.0273(9) 0.0054(7) 0.0128(8) 0.0043(7)
N3 0.0471(9) 0.0338(8) 0.0342(9) 0.0104(6) 0.0186(7) 0.0155(7)
N2 0.0564(10) 0.0386(9) 0.0283(8) -0.0024(7) 0.0121(7) 0.0089(7)
N1 0.0744(12) 0.0265(8) 0.0432(10) 0.0017(7) 0.0227(9) 0.0031(8)
O7 0.0685(10) 0.0598(10) 0.0344(8) 0.0181(7) 0.0094(7) 0.0142(8)
O4 0.0778(11) 0.0569(9) 0.0312(8) 0.0053(7) 0.0259(7) 0.0078(8)
O2 0.0961(13) 0.0335(8) 0.0572(10) -0.0121(7) 0.0315(9) -0.0071(8)
O5 0.1315(17) 0.0356(9) 0.0431(9) -0.0123(7) 0.0295(10) 0.0000(9)
O3 0.256(3) 0.0326(9) 0.0577(12) 0.0129(9) 0.0530(16) 0.0042(14)
O6 0.0662(10) 0.0539(9) 0.0637(11) 0.0251(8) 0.0216(8) -0.0074(8)

loop_
_atom_type_symbol
_atom_type_description
_atom_type_scat_dispersion_real
_atom_type_scat_dispersion_imag
_atom_type_scat_source
C C 0.0033 0.0016 'International Tables Vol C Tables 4.2.6.8 and 6.1.1.4'
H H 0 0 'International Tables Vol C Tables 4.2.6.8 and 6.1.1.4'
N N 0.0061 0.0033 'International Tables Vol C Tables 4.2.6.8 and 6.1.1.4'
O O 0.0106 0.006 'International Tables Vol C Tables 4.2.6.8 and 6.1.1.4'
Cl Cl 0.1484 0.1585 'International Tables Vol C Tables 4.2.6.8 and 6.1.1.4'

loop_
_geom_angle_atom_site_label_1
_geom_angle_atom_site_label_2
_geom_angle_atom_site_label_3
_geom_angle
C7 N4 C11 123.39(16)
C7 N4 H4 112.8(18)
C11 N4 H4 123.8(18)
N4 C7 C8 121.85(17)
N4 C7 Cl1 116.58(13)
C8 C7 Cl1 121.57(15)
N5 C8 C7 122.49(19)
N5 C8 C9 122.69(18)
C7 C8 C9 114.79(17)
C9 C10 C11 120.62(18)
C9 C10 H10 119.7
C11 C10 H10 119.7
C10 C9 C8 121.87(17)
C10 C9 H9 119.1
C8 C9 H9 119.1
N4 C11 C10 117.45(18)
N4 C11 H11 121.3
C10 C11 H11 121.3
C8 N5 H5A 123.1(19)
C8 N5 H5B 113.6(18)
H5A N5 H5B 120(3)
C5 C6 C1 125.79(16)
C5 C6 N3 117.12(15)
C1 C6 N3 117.06(15)
C3 C2 C1 123.38(15)
C3 C2 N1 115.96(16)
C1 C2 N1 120.66(16)
O1 C1 C2 127.14(16)
O1 C1 C6 121.08(16)
C2 C1 C6 111.74(15)
C6 C5 C4 117.67(15)
C6 C5 H5 121.2
C4 C5 H5 121.2
C3 C4 C5 121.52(16)
C3 C4 N2 118.96(17)
C5 C4 N2 119.52(16)
C2 C3 C4 119.83(17)
C2 C3 H3 120.1
C4 C3 H3 120.1
O6 N3 O7 123.58(17)
O6 N3 C6 117.95(16)
O7 N3 C6 118.46(16)
O4 N2 O5 123.38(18)
O4 N2 C4 118.74(16)
O5 N2 C4 117.88(17)
O3 N1 O2 120.96(18)
O3 N1 C2 119.08(17)
O2 N1 C2 119.89(17)

loop_
_geom_bond_atom_site_label_1
_geom_bond_atom_site_label_2
_geom_bond_distance
Cl1 C7 1.7041(18)
N4 C7 1.324(3)
N4 C11 1.347(3)
N4 H4 0.91(3)
C7 C8 1.401(2)
C8 N5 1.347(3)
C8 C9 1.406(3)
C10 C9 1.361(3)
C10 C11 1.380(3)
C10 H10 0.93
C9 H9 0.93
C11 H11 0.93
N5 H5A 0.84(3)
N5 H5B 0.95(3)
C6 C5 1.356(2)
C6 C1 1.455(2)
C6 N3 1.458(2)
O1 C1 1.251(2)
C2 C3 1.378(3)
C2 C1 1.439(3)
C2 N1 1.456(2)
C5 C4 1.393(3)
C5 H5 0.93
C4 C3 1.378(2)
C4 N2 1.443(2)
C3 H3 0.93
N3 O6 1.215(2)
N3 O7 1.220(2)
N2 O4 1.220(2)
N2 O5 1.227(2)
N1 O3 1.199(3)
N1 O2 1.212(2)
